data_4079640
loop_
_publ_author_name
'Hosokawa, Satomi'
'Ito, Jun-ichi'
'Nishiyama, Hisao'

_publ_section_title
;
 Change in Coordination of NCN Pincer Iron Complexes Containing
 Bis(oxazolinyl)phenyl Ligands
;
_journal_issue 23
_journal_name_full Organometallics
_journal_page_first 8283
_journal_paper_doi 10.1021/om300901k
_journal_volume 31
_journal_year 2012
_chemical_formula_sum 'C33 H41 Br Fe N2 O3 P2'
_chemical_formula_weight 711.38
_chemical_name_systematic
; 
 ? 
;
_space_group_IT_number 14
_symmetry_cell_setting monoclinic
_symmetry_space_group_name_Hall '-P 2ybc'
_symmetry_space_group_name_H-M 'P 1 21/c 1'
_atom_sites_solution_hydrogens geom
_atom_sites_solution_primary direct
_atom_sites_solution_secondary difmap
_audit_creation_method SHELXL-97
_cell_angle_alpha 90.00
_cell_angle_beta 95.778(3)
_cell_angle_gamma 90.00
_cell_formula_units_Z 4
_cell_length_a 11.1090(16)
_cell_length_b 9.2697(14)
_cell_length_c 32.130(5)
_cell_measurement_reflns_used 5304
_cell_measurement_temperature 153(2)
_cell_measurement_theta_max 28.28
_cell_measurement_theta_min 2.29
_cell_volume 3291.8(9)
_computing_cell_refinement 'Bruker SMART'
_computing_data_collection 'Bruker SMART'
_computing_data_reduction 'Bruker SAINT'
_computing_molecular_graphics 'Bruker SHELXTL'
_computing_publication_material 'Bruker SHELXTL'
_computing_structure_refinement 'SHELXL-97 (Sheldrick, 1997)'
_computing_structure_solution 'SHELXS-97 (Sheldrick, 1990)'
_diffrn_ambient_temperature 153(2)
_diffrn_detector_area_resol_mean 8.366
_diffrn_measured_fraction_theta_full 0.996
_diffrn_measured_fraction_theta_max 0.996
_diffrn_measurement_device_type 'CCD area detector'
_diffrn_measurement_method 'phi and omega scans'
_diffrn_radiation_monochromator graphite
_diffrn_radiation_source 'fine-focus sealed tube'
_diffrn_radiation_type MoK\a
_diffrn_radiation_wavelength 0.71073
_diffrn_reflns_av_R_equivalents 0.0419
_diffrn_reflns_av_sigmaI/netI 0.0498
_diffrn_reflns_limit_h_max 14
_diffrn_reflns_limit_h_min -14
_diffrn_reflns_limit_k_max 10
_diffrn_reflns_limit_k_min -12
_diffrn_reflns_limit_l_max 42
_diffrn_reflns_limit_l_min -33
_diffrn_reflns_number 23974
_diffrn_reflns_theta_full 28.33
_diffrn_reflns_theta_max 28.33
_diffrn_reflns_theta_min 1.27
_exptl_absorpt_coefficient_mu 1.805
_exptl_absorpt_correction_T_max 1.000000
_exptl_absorpt_correction_T_min 0.749408
_exptl_absorpt_correction_type empirical
_exptl_crystal_colour red
_exptl_crystal_density_diffrn 1.435
_exptl_crystal_density_method 'not measured'
_exptl_crystal_description prism
_exptl_crystal_F_000 1472
_exptl_crystal_size_max 0.2
_exptl_crystal_size_mid 0.2
_exptl_crystal_size_min 0.1
_refine_diff_density_max 0.777
_refine_diff_density_min -0.546
_refine_diff_density_rms 0.095
_refine_ls_extinction_method none
_refine_ls_goodness_of_fit_ref 1.147
_refine_ls_hydrogen_treatment mixed
_refine_ls_matrix_type full
_refine_ls_number_parameters 387
_refine_ls_number_reflns 8182
_refine_ls_number_restraints 0
_refine_ls_restrained_S_all 1.147
_refine_ls_R_factor_all 0.0623
_refine_ls_R_factor_gt 0.0495
_refine_ls_shift/su_max 0.001
_refine_ls_shift/su_mean 0.000
_refine_ls_structure_factor_coef Fsqd
_refine_ls_weighting_details 'calc w=1/[\s^2^(Fo^2^)+(0.0422P)^2^+1.6294P] where P=(Fo^2^+2Fc^2^)/3'
_refine_ls_weighting_scheme calc
_refine_ls_wR_factor_gt 0.1005
_refine_ls_wR_factor_ref 0.1072
_reflns_number_gt 6876
_reflns_number_total 8182
_reflns_threshold_expression >2sigma(I)
_cod_data_source_file om300901k_si_001.cif
_cod_data_source_block 3a
_cod_depositor_comments
;
The following automatic conversions were performed:

'_symmetry_cell_setting' value 'Monoclinic' changed to 'monoclinic'
according to /home/saulius/struct/CIF-dictionaries/cif_core.dic
dictionary named 'cif_core.dic' version 2.4.2 from
2011-04-26.

'_exptl_absorpt_correction_type' value 'Empirical'
changed to 'empirical' according to
/home/saulius/struct/CIF-dictionaries/cif_core.dic dictionary named
'cif_core.dic' version 2.4.2 from 2011-04-26.

Automatic conversion script
Id: cif_fix_values 1891 2012-01-12 08:04:46Z andrius 
;
_cod_original_cell_volume 3291.8(8)
_cod_original_sg_symbol_H-M P2(1)/c
_cod_database_code 4079640

loop_
_symmetry_equiv_pos_as_xyz
'x, y, z'
'-x, y+1/2, -z+1/2'
'-x, -y, -z'
'x, -y-1/2, z-1/2'

loop_
_atom_site_label
_atom_site_type_symbol
_atom_site_fract_x
_atom_site_fract_y
_atom_site_fract_z
_atom_site_U_iso_or_equiv
_atom_site_adp_type
_atom_site_occupancy
_atom_site_symmetry_multiplicity
_atom_site_calc_flag
_atom_site_refinement_flags
Br1 Br 0.54248(2) 0.72092(3) 0.170601(9) 0.02140(8) Uani 1 1 d .
C1 C 0.1948(2) 0.6027(3) 0.09501(9) 0.0184(6) Uani 1 1 d .
C2 C 0.1311(3) 0.4970(3) 0.11584(9) 0.0219(6) Uani 1 1 d .
C3 C 0.0170(3) 0.4450(4) 0.10176(10) 0.0294(7) Uani 1 1 d .
H3 H -0.0201 0.3725 0.1170 0.035 Uiso 1 1 calc R
C4 C -0.0416(3) 0.4998(4) 0.06545(10) 0.0341(8) Uani 1 1 d .
H4 H -0.1205 0.4676 0.0556 0.041 Uiso 1 1 calc R
C5 C 0.0164(3) 0.6027(4) 0.04354(10) 0.0293(7) Uani 1 1 d .
H5 H -0.0239 0.6413 0.0185 0.035 Uiso 1 1 calc R
C6 C 0.1326(3) 0.6515(3) 0.05719(9) 0.0227(6) Uani 1 1 d .
C7 C 0.1935(3) 0.4530(3) 0.15535(9) 0.0211(6) Uani 1 1 d .
C8 C 0.2192(3) 0.3567(4) 0.21892(10) 0.0303(7) Uani 1 1 d .
H8A H 0.2376 0.2578 0.2292 0.036 Uiso 1 1 calc R
H8B H 0.1777 0.4095 0.2402 0.036 Uiso 1 1 calc R
C9 C 0.3360(3) 0.4357(3) 0.21001(9) 0.0218(6) Uani 1 1 d .
C10 C 0.3776(3) 0.5386(3) 0.24496(9) 0.0281(7) Uani 1 1 d .
H10A H 0.4502 0.5897 0.2380 0.042 Uiso 1 1 calc R
H10B H 0.3964 0.4843 0.2710 0.042 Uiso 1 1 calc R
H10C H 0.3133 0.6085 0.2486 0.042 Uiso 1 1 calc R
C11 C 0.4356(3) 0.3285(4) 0.20389(10) 0.0321(7) Uani 1 1 d .
H11A H 0.4069 0.2594 0.1820 0.048 Uiso 1 1 calc R
H11B H 0.4578 0.2767 0.2301 0.048 Uiso 1 1 calc R
H11C H 0.5064 0.3799 0.1956 0.048 Uiso 1 1 calc R
C12 C 0.1831(3) 0.7532(3) 0.02788(9) 0.0215(6) Uani 1 1 d .
C13 C 0.3044(3) 0.8138(4) -0.02121(10) 0.0301(7) Uani 1 1 d .
H13A H 0.3024 0.7792 -0.0504 0.036 Uiso 1 1 calc R
H13B H 0.3861 0.8523 -0.0123 0.036 Uiso 1 1 calc R
C14 C 0.2073(3) 0.9299(4) -0.01732(10) 0.0293(7) Uani 1 1 d .
C15 C 0.2610(4) 1.0776(4) -0.00745(13) 0.0515(11) Uani 1 1 d .
H15A H 0.1960 1.1458 -0.0030 0.077 Uiso 1 1 calc R
H15B H 0.3039 1.1106 -0.0309 0.077 Uiso 1 1 calc R
H15C H 0.3176 1.0721 0.0179 0.077 Uiso 1 1 calc R
C16 C 0.1155(3) 0.9354(4) -0.05546(11) 0.0412(9) Uani 1 1 d .
H16A H 0.0820 0.8388 -0.0612 0.062 Uiso 1 1 calc R
H16B H 0.1549 0.9691 -0.0796 0.062 Uiso 1 1 calc R
H16C H 0.0501 1.0019 -0.0502 0.062 Uiso 1 1 calc R
C17 C 0.5523(3) 0.5796(4) 0.05531(10) 0.0287(7) Uani 1 1 d .
H17A H 0.5958 0.5050 0.0412 0.043 Uiso 1 1 calc R
H17B H 0.6107 0.6415 0.0718 0.043 Uiso 1 1 calc R
H17C H 0.5040 0.6379 0.0344 0.043 Uiso 1 1 calc R
C18 C 0.3567(3) 0.3837(4) 0.05334(10) 0.0295(7) Uani 1 1 d .
H18A H 0.4073 0.3201 0.0381 0.044 Uiso 1 1 calc R
H18B H 0.3087 0.4463 0.0335 0.044 Uiso 1 1 calc R
H18C H 0.3024 0.3254 0.0687 0.044 Uiso 1 1 calc R
C19 C 0.5578(3) 0.3602(3) 0.11490(9) 0.0221(6) Uani 1 1 d .
C20 C 0.6694(3) 0.4047(3) 0.13468(9) 0.0255(6) Uani 1 1 d .
H20 H 0.6901 0.5041 0.1350 0.031 Uiso 1 1 calc R
C21 C 0.7502(3) 0.3055(4) 0.15386(11) 0.0332(8) Uani 1 1 d .
H21 H 0.8255 0.3372 0.1674 0.040 Uiso 1 1 calc R
C22 C 0.7213(3) 0.1600(4) 0.15336(11) 0.0383(9) Uani 1 1 d .
H22 H 0.7763 0.0921 0.1668 0.046 Uiso 1 1 calc R
C23 C 0.6125(3) 0.1142(4) 0.13340(10) 0.0337(8) Uani 1 1 d .
H23 H 0.5930 0.0144 0.1327 0.040 Uiso 1 1 calc R
C24 C 0.5316(3) 0.2128(3) 0.11434(10) 0.0281(7) Uani 1 1 d .
H24 H 0.4568 0.1799 0.1006 0.034 Uiso 1 1 calc R
C25 C 0.3105(3) 0.9196(4) 0.20407(10) 0.0305(7) Uani 1 1 d .
H25A H 0.2530 0.9878 0.2144 0.046 Uiso 1 1 calc R
H25B H 0.3833 0.9715 0.1978 0.046 Uiso 1 1 calc R
H25C H 0.3324 0.8463 0.2255 0.046 Uiso 1 1 calc R
C26 C 0.2043(3) 0.9908(3) 0.12426(11) 0.0313(7) Uani 1 1 d .
H26A H 0.1644 0.9600 0.0971 0.047 Uiso 1 1 calc R
H26B H 0.2788 1.0432 0.1200 0.047 Uiso 1 1 calc R
H26C H 0.1500 1.0541 0.1381 0.047 Uiso 1 1 calc R
C27 C 0.0935(3) 0.7799(3) 0.17165(9) 0.0232(6) Uani 1 1 d .
C28 C -0.0096(3) 0.7915(4) 0.14357(10) 0.0303(7) Uani 1 1 d .
H28 H -0.0041 0.8329 0.1168 0.036 Uiso 1 1 calc R
C29 C -0.1206(3) 0.7433(4) 0.15431(11) 0.0358(8) Uani 1 1 d .
H29 H -0.1907 0.7539 0.1350 0.043 Uiso 1 1 calc R
C30 C -0.1299(3) 0.6808(4) 0.19239(12) 0.0383(9) Uani 1 1 d .
H30 H -0.2058 0.6460 0.1993 0.046 Uiso 1 1 calc R
C31 C -0.0289(3) 0.6684(5) 0.22065(12) 0.0438(10) Uani 1 1 d .
H31 H -0.0351 0.6247 0.2471 0.053 Uiso 1 1 calc R
C32 C 0.0816(3) 0.7192(4) 0.21072(11) 0.0355(8) Uani 1 1 d .
H32 H 0.1503 0.7127 0.2308 0.043 Uiso 1 1 calc R
C33 C 0.3917(2) 0.7905(3) 0.09306(9) 0.0204(6) Uani 1 1 d .
Fe1 Fe 0.34934(3) 0.65900(4) 0.126833(12) 0.01535(10) Uani 1 1 d .
N1 N 0.2954(2) 0.5086(2) 0.16894(7) 0.0179(5) Uani 1 1 d .
N2 N 0.1440(2) 0.8774(3) 0.01848(8) 0.0307(6) Uani 1 1 d .
O1 O 0.14438(19) 0.3528(2) 0.17928(6) 0.0291(5) Uani 1 1 d .
O2 O 0.27344(19) 0.6984(2) 0.00636(6) 0.0268(5) Uani 1 1 d .
O3 O 0.42565(19) 0.8817(2) 0.07272(7) 0.0295(5) Uani 1 1 d .
P1 P 0.45257(7) 0.49407(8) 0.09001(2) 0.01950(16) Uani 1 1 d .
P2 P 0.24133(6) 0.83287(8) 0.15687(2) 0.01913(16) Uani 1 1 d .

loop_
_atom_site_aniso_label
_atom_site_aniso_U_11
_atom_site_aniso_U_22
_atom_site_aniso_U_33
_atom_site_aniso_U_23
_atom_site_aniso_U_13
_atom_site_aniso_U_12
Br1 0.01619(13) 0.02199(15) 0.02516(16) -0.00260(11) -0.00214(10) -0.00128(11)
C1 0.0160(12) 0.0203(14) 0.0189(14) -0.0045(11) 0.0024(10) -0.0030(11)
C2 0.0212(14) 0.0251(15) 0.0198(15) -0.0058(11) 0.0046(11) -0.0064(12)
C3 0.0261(15) 0.0333(18) 0.0292(18) -0.0044(13) 0.0045(13) -0.0132(13)
C4 0.0208(15) 0.048(2) 0.0317(19) -0.0106(15) -0.0045(13) -0.0119(14)
C5 0.0262(15) 0.0387(19) 0.0216(16) -0.0062(13) -0.0049(12) -0.0024(14)
C6 0.0219(14) 0.0271(16) 0.0189(15) -0.0053(12) 0.0010(11) -0.0029(12)
C7 0.0241(14) 0.0208(15) 0.0191(15) -0.0028(11) 0.0058(11) -0.0047(12)
C8 0.0369(18) 0.0321(18) 0.0224(17) 0.0046(13) 0.0058(13) -0.0078(14)
C9 0.0268(15) 0.0199(15) 0.0193(15) 0.0061(11) 0.0053(12) 0.0006(12)
C10 0.0343(17) 0.0299(18) 0.0194(16) 0.0007(12) -0.0012(13) 0.0011(14)
C11 0.0407(19) 0.0328(18) 0.0240(17) 0.0075(13) 0.0085(14) 0.0105(15)
C12 0.0214(14) 0.0261(17) 0.0161(14) -0.0032(11) -0.0031(11) 0.0002(11)
C13 0.0385(18) 0.0304(18) 0.0223(17) 0.0064(13) 0.0074(13) 0.0009(14)
C14 0.0402(18) 0.0263(17) 0.0213(16) 0.0031(12) 0.0022(13) 0.0066(14)
C15 0.076(3) 0.027(2) 0.051(3) 0.0023(17) 0.002(2) -0.0031(19)
C16 0.048(2) 0.045(2) 0.0288(19) 0.0083(16) -0.0024(16) 0.0134(18)
C17 0.0331(17) 0.0287(17) 0.0265(17) 0.0029(13) 0.0142(13) -0.0001(13)
C18 0.0344(17) 0.0264(17) 0.0279(17) -0.0118(13) 0.0037(13) -0.0021(14)
C19 0.0274(15) 0.0200(15) 0.0207(15) -0.0011(11) 0.0106(12) 0.0020(12)
C20 0.0259(15) 0.0228(16) 0.0292(17) -0.0002(12) 0.0089(13) -0.0005(12)
C21 0.0284(16) 0.038(2) 0.0342(19) 0.0043(14) 0.0089(14) 0.0046(14)
C22 0.044(2) 0.037(2) 0.035(2) 0.0097(15) 0.0134(16) 0.0181(17)
C23 0.048(2) 0.0211(16) 0.0343(19) 0.0058(13) 0.0164(16) 0.0015(15)
C24 0.0342(17) 0.0230(16) 0.0293(17) -0.0027(13) 0.0133(13) -0.0042(13)
C25 0.0293(16) 0.0283(18) 0.0321(18) -0.0140(14) -0.0063(13) 0.0021(13)
C26 0.0332(17) 0.0225(16) 0.0385(19) 0.0032(13) 0.0058(14) 0.0057(13)
C27 0.0160(13) 0.0249(16) 0.0289(17) -0.0061(12) 0.0036(11) 0.0028(12)
C28 0.0231(15) 0.041(2) 0.0261(17) -0.0063(14) -0.0012(13) 0.0011(14)
C29 0.0187(15) 0.052(2) 0.035(2) -0.0159(16) -0.0035(13) -0.0015(14)
C30 0.0206(16) 0.052(2) 0.044(2) -0.0106(17) 0.0127(15) -0.0002(15)
C31 0.0308(18) 0.068(3) 0.035(2) 0.0090(18) 0.0155(16) 0.0086(18)
C32 0.0234(16) 0.054(2) 0.0298(18) 0.0048(16) 0.0040(13) 0.0085(15)
C33 0.0186(13) 0.0200(15) 0.0221(15) -0.0026(11) -0.0002(11) -0.0006(11)
Fe1 0.01492(19) 0.0152(2) 0.0158(2) -0.00074(14) 0.00096(14) -0.00234(15)
N1 0.0202(11) 0.0170(12) 0.0163(12) 0.0000(9) 0.0008(9) -0.0019(9)
N2 0.0363(15) 0.0336(16) 0.0218(14) 0.0001(11) 0.0016(11) 0.0083(12)
O1 0.0332(12) 0.0319(13) 0.0227(12) 0.0025(9) 0.0056(9) -0.0165(10)
O2 0.0304(11) 0.0263(12) 0.0247(12) 0.0030(9) 0.0075(9) 0.0041(9)
O3 0.0322(12) 0.0254(12) 0.0308(12) 0.0047(9) 0.0022(9) -0.0061(10)
P1 0.0221(4) 0.0179(4) 0.0192(4) -0.0020(3) 0.0058(3) -0.0019(3)
P2 0.0166(3) 0.0189(4) 0.0214(4) -0.0036(3) -0.0006(3) 0.0005(3)

loop_
_atom_type_symbol
_atom_type_description
_atom_type_scat_dispersion_real
_atom_type_scat_dispersion_imag
_atom_type_scat_source
C C 0.0033 0.0016 'International Tables Vol C Tables 4.2.6.8 and 6.1.1.4'
H H 0.0000 0.0000 'International Tables Vol C Tables 4.2.6.8 and 6.1.1.4'
N N 0.0061 0.0033 'International Tables Vol C Tables 4.2.6.8 and 6.1.1.4'
O O 0.0106 0.0060 'International Tables Vol C Tables 4.2.6.8 and 6.1.1.4'
P P 0.1023 0.0942 'International Tables Vol C Tables 4.2.6.8 and 6.1.1.4'
Fe Fe 0.3463 0.8444 'International Tables Vol C Tables 4.2.6.8 and 6.1.1.4'
Br Br -0.2901 2.4595 'International Tables Vol C Tables 4.2.6.8 and 6.1.1.4'

loop_
_geom_angle_atom_site_label_1
_geom_angle_atom_site_label_2
_geom_angle_atom_site_label_3
_geom_angle
C6 C1 C2 113.8(2)
C6 C1 Fe1 133.3(2)
C2 C1 Fe1 112.8(2)
C3 C2 C1 124.8(3)
C3 C2 C7 122.0(3)
C1 C2 C7 113.1(2)
C4 C3 C2 119.1(3)
C3 C4 C5 118.8(3)
C4 C5 C6 121.8(3)
C5 C6 C1 121.6(3)
C5 C6 C12 113.8(3)
C1 C6 C12 124.5(2)
N1 C7 O1 118.4(3)
N1 C7 C2 121.1(3)
O1 C7 C2 120.5(2)
O1 C8 C9 105.5(2)
C10 C9 N1 114.2(2)
C10 C9 C11 109.8(3)
N1 C9 C11 109.7(2)
C10 C9 C8 111.2(2)
N1 C9 C8 101.0(2)
C11 C9 C8 110.6(3)
N2 C12 O2 118.1(3)
N2 C12 C6 126.2(3)
O2 C12 C6 115.3(3)
O2 C13 C14 104.8(2)
N2 C14 C16 107.7(3)
N2 C14 C15 109.9(3)
C16 C14 C15 111.0(3)
N2 C14 C13 103.0(2)
C16 C14 C13 112.3(3)
C15 C14 C13 112.7(3)
C24 C19 C20 118.0(3)
C24 C19 P1 122.3(2)
C20 C19 P1 119.7(2)
C21 C20 C19 120.7(3)
C20 C21 C22 120.1(3)
C23 C22 C21 119.8(3)
C22 C23 C24 120.3(3)
C23 C24 C19 121.1(3)
C28 C27 C32 118.0(3)
C28 C27 P2 121.1(2)
C32 C27 P2 120.9(2)
C29 C28 C27 120.6(3)
C30 C29 C28 120.6(3)
C29 C30 C31 119.7(3)
C30 C31 C32 120.3(3)
C31 C32 C27 120.8(3)
O3 C33 Fe1 175.3(3)
C33 Fe1 C1 97.95(12)
C33 Fe1 N1 177.40(12)
C1 Fe1 N1 82.36(10)
C33 Fe1 P2 87.43(10)
C1 Fe1 P2 86.50(8)
N1 Fe1 P2 90.02(7)
C33 Fe1 P1 87.99(10)
C1 Fe1 P1 90.60(8)
N1 Fe1 P1 94.59(7)
P2 Fe1 P1 174.19(3)
C33 Fe1 Br1 85.36(9)
C1 Fe1 Br1 176.67(9)
N1 Fe1 Br1 94.31(6)
P2 Fe1 Br1 93.31(2)
P1 Fe1 Br1 89.88(3)
C7 N1 C9 107.1(2)
C7 N1 Fe1 110.60(19)
C9 N1 Fe1 142.24(18)
C12 N2 C14 107.8(3)
C7 O1 C8 104.7(2)
C12 O2 C13 105.3(2)
C18 P1 C17 101.52(15)
C18 P1 C19 101.99(15)
C17 P1 C19 99.22(14)
C18 P1 Fe1 114.53(11)
C17 P1 Fe1 112.84(11)
C19 P1 Fe1 123.59(10)
C25 P2 C27 102.61(15)
C25 P2 C26 100.14(16)
C27 P2 C26 102.09(15)
C25 P2 Fe1 118.02(11)
C27 P2 Fe1 116.48(10)
C26 P2 Fe1 114.95(11)

loop_
_geom_bond_atom_site_label_1
_geom_bond_atom_site_label_2
_geom_bond_distance
Br1 Fe1 2.5105(5)
C1 C6 1.411(4)
C1 C2 1.416(4)
C1 Fe1 1.977(3)
C2 C3 1.389(4)
C2 C7 1.443(4)
C3 C4 1.375(5)
C4 C5 1.383(5)
C5 C6 1.396(4)
C6 C12 1.482(4)
C7 N1 1.280(3)
C7 O1 1.355(3)
C8 O1 1.450(4)
C8 C9 1.541(4)
C9 C10 1.510(4)
C9 N1 1.511(3)
C9 C11 1.514(4)
C12 N2 1.257(4)
C12 O2 1.372(4)
C13 O2 1.452(4)
C13 C14 1.537(4)
C14 N2 1.489(4)
C14 C16 1.514(4)
C14 C15 1.515(5)
C17 P1 1.830(3)
C18 P1 1.821(3)
C19 C24 1.396(4)
C19 C20 1.397(4)
C19 P1 1.833(3)
C20 C21 1.385(4)
C21 C22 1.386(5)
C22 C23 1.377(5)
C23 C24 1.381(5)
C25 P2 1.817(3)
C26 P2 1.823(3)
C27 C28 1.389(4)
C27 C32 1.394(5)
C27 P2 1.822(3)
C28 C29 1.387(5)
C29 C30 1.367(5)
C30 C31 1.376(5)
C31 C32 1.382(5)
C33 O3 1.155(3)
C33 Fe1 1.728(3)
Fe1 N1 2.073(2)
Fe1 P2 2.2808(8)
Fe1 P1 2.3076(8)
